data_7214558
loop_
_publ_author_name
'Chutia, Romen'
'Dey, Sandeep Kumar'
'Das, Gopal'

_publ_section_title
;
 A supramolecular dual-host based ion-pair induced formation of 1D
 coordination polymer
;
_journal_issue 45
_journal_name_full CrystEngComm
_journal_page_first 9641
_journal_paper_doi 10.1039/c3ce41054d
_journal_volume 15
_journal_year 2013
_chemical_formula_moiety 'C27 H30 N10 O9, C2 H6 O S'
_chemical_formula_sum 'C29 H36 N10 O10 S'
_chemical_formula_weight 716.75
_chemical_name_systematic
; 
 ? 
;
_space_group_IT_number 14
_symmetry_cell_setting monoclinic
_symmetry_space_group_name_Hall '-P 2ybc'
_symmetry_space_group_name_H-M 'P 1 21/c 1'
_atom_sites_solution_hydrogens geom
_atom_sites_solution_primary direct
_atom_sites_solution_secondary difmap
_audit_creation_method SHELXL-97
_cell_angle_alpha 90.00
_cell_angle_beta 104.375(3)
_cell_angle_gamma 90.00
_cell_formula_units_Z 4
_cell_length_a 12.6341(8)
_cell_length_b 35.035(2)
_cell_length_c 8.0278(5)
_cell_measurement_reflns_used 8284
_cell_measurement_temperature 298(2)
_cell_measurement_theta_max 20.79
_cell_measurement_theta_min 2.41
_cell_volume 3442.1(4)
_computing_cell_refinement 'Bruker SMART'
_computing_data_collection 'Bruker SMART'
_computing_data_reduction 'Bruker SAINT'
_computing_molecular_graphics 'Bruker SHELXTL'
_computing_publication_material 'Bruker SHELXTL'
_computing_structure_refinement 'SHELXL-97 (Sheldrick, 1997)'
_computing_structure_solution 'SHELXS-97 (Sheldrick, 1990)'
_diffrn_ambient_temperature 298(2)
_diffrn_measured_fraction_theta_full 0.981
_diffrn_measured_fraction_theta_max 0.981
_diffrn_measurement_device_type 'CCD area detector'
_diffrn_measurement_method 'phi and omega scans'
_diffrn_radiation_monochromator graphite
_diffrn_radiation_source 'fine-focus sealed tube'
_diffrn_radiation_type MoK\a
_diffrn_radiation_wavelength 0.71073
_diffrn_reflns_av_R_equivalents 0.0331
_diffrn_reflns_av_sigmaI/netI 0.0448
_diffrn_reflns_limit_h_max 16
_diffrn_reflns_limit_h_min -15
_diffrn_reflns_limit_k_max 46
_diffrn_reflns_limit_k_min -45
_diffrn_reflns_limit_l_max 8
_diffrn_reflns_limit_l_min -8
_diffrn_reflns_number 31049
_diffrn_reflns_theta_full 28.31
_diffrn_reflns_theta_max 28.31
_diffrn_reflns_theta_min 1.16
_exptl_absorpt_coefficient_mu 0.164
_exptl_absorpt_correction_T_max 0.961
_exptl_absorpt_correction_T_min 0.941
_exptl_absorpt_correction_type multi-scan
_exptl_absorpt_process_details SADABS
_exptl_crystal_colour colorless
_exptl_crystal_density_diffrn 1.383
_exptl_crystal_density_method 'not measured'
_exptl_crystal_description block
_exptl_crystal_F_000 1504.0
_exptl_crystal_size_max 0.42
_exptl_crystal_size_mid 0.31
_exptl_crystal_size_min 0.24
_refine_diff_density_max 0.794
_refine_diff_density_min -0.340
_refine_diff_density_rms 0.077
_refine_ls_extinction_method none
_refine_ls_goodness_of_fit_ref 1.273
_refine_ls_hydrogen_treatment none
_refine_ls_matrix_type full
_refine_ls_number_parameters 453
_refine_ls_number_reflns 6797
_refine_ls_number_restraints 0
_refine_ls_restrained_S_all 1.273
_refine_ls_R_factor_all 0.1497
_refine_ls_R_factor_gt 0.0950
_refine_ls_shift/su_max 0.035
_refine_ls_shift/su_mean 0.007
_refine_ls_structure_factor_coef Fsqd
_refine_ls_weighting_details 'calc w=1/[\s^2^(Fo^2^)+(0.1500P)^2^+0.0000P] where P=(Fo^2^+2Fc^2^)/3'
_refine_ls_weighting_scheme calc
_refine_ls_wR_factor_gt 0.1733
_refine_ls_wR_factor_ref 0.2031
_reflns_number_gt 7756
_reflns_number_total 8512
_reflns_threshold_expression >2sigma(I)
_cod_data_source_file c3ce41054d.txt
_cod_data_source_block L1.DMSO
_cod_depositor_comments
;
The following automatic conversions were performed:

'_symmetry_cell_setting' value 'Monoclinic' changed to 'monoclinic'
according to
/usr/data/users/saulius/automatic-downloads/retrospective/RSC/lib/dictionaries/cif_core.dic
dictionary named 'cif_core.dic' version 2.4.2 from 2011-04-26.

Automatic conversion script
Id: cif_fix_values 2281 2013-09-26 08:29:07Z andrius 
;
_cod_original_sg_symbol_H-M P2(1)/c
_cod_database_code 7214558

loop_
_symmetry_equiv_pos_as_xyz
'x, y, z'
'-x, y+1/2, -z+1/2'
'-x, -y, -z'
'x, -y-1/2, z-1/2'

loop_
_atom_site_label
_atom_site_type_symbol
_atom_site_fract_x
_atom_site_fract_y
_atom_site_fract_z
_atom_site_U_iso_or_equiv
_atom_site_adp_type
_atom_site_occupancy
_atom_site_symmetry_multiplicity
_atom_site_calc_flag
_atom_site_refinement_flags
S1 S -0.02771(10) 1.01231(3) 0.28453(16) 0.0660(4) Uani 1 1 d .
N1 N 1.0340(3) 0.32726(9) 0.6956(4) 0.0564(9) Uani 1 1 d .
C3 C 0.7828(4) 0.25134(11) 0.4658(6) 0.0607(11) Uani 1 1 d .
C4 C 0.6031(4) 0.25606(11) 0.2532(6) 0.0617(12) Uani 1 1 d .
C9 C 0.5897(4) 0.21807(12) 0.2047(7) 0.0695(13) Uani 1 1 d .
H9 H 0.6475 0.2011 0.2399 0.083 Uiso 1 1 calc R
C5 C 0.5145(5) 0.28078(14) 0.1920(7) 0.0852(17) Uani 1 1 d .
H5 H 0.5221 0.3065 0.2202 0.102 Uiso 1 1 calc R
C1 C 1.0496(4) 0.28753(12) 0.6481(6) 0.0698(13) Uani 1 1 d .
H1A H 1.1190 0.2783 0.7172 0.084 Uiso 1 1 calc R
H1B H 1.0521 0.2866 0.5284 0.084 Uiso 1 1 calc R
C2 C 0.9592(4) 0.26186(12) 0.6741(6) 0.0702(13) Uani 1 1 d .
H2A H 0.9734 0.2358 0.6455 0.084 Uiso 1 1 calc R
H2B H 0.9561 0.2626 0.7936 0.084 Uiso 1 1 calc R
C7 C 0.4074(4) 0.23011(15) 0.0516(7) 0.0757(14) Uani 1 1 d .
C8 C 0.4923(4) 0.20548(14) 0.1057(7) 0.0761(14) Uani 1 1 d .
H8 H 0.4837 0.1799 0.0749 0.091 Uiso 1 1 calc R
C6 C 0.4176(5) 0.26792(17) 0.0924(8) 0.0894(17) Uani 1 1 d .
H6 H 0.3595 0.2846 0.0530 0.107 Uiso 1 1 calc R
N3 N 0.6986(3) 0.27102(10) 0.3577(5) 0.0657(10) Uani 1 1 d .
H3N H 0.7060 0.2954 0.3547 0.079 Uiso 1 1 calc R
N2 N 0.8562(3) 0.27464(10) 0.5650(5) 0.0706(11) Uani 1 1 d .
H2N H 0.8413 0.2986 0.5638 0.085 Uiso 1 1 calc R
N4 N 0.3036(4) 0.2162(2) -0.0590(7) 0.1051(18) Uani 1 1 d .
O1 O 0.7900(3) 0.21650(7) 0.4705(4) 0.0727(9) Uani 1 1 d .
O2 O 0.2252(4) 0.23741(17) -0.0885(7) 0.150(2) Uani 1 1 d .
O3 O 0.2999(4) 0.18385(17) -0.1099(8) 0.144(2) Uani 1 1 d .
C13 C 0.6505(3) 0.41583(11) 0.5443(5) 0.0544(10) Uani 1 1 d .
C12 C 0.8073(4) 0.38111(11) 0.4760(5) 0.0576(11) Uani 1 1 d .
C16 C 0.4418(4) 0.43125(16) 0.5691(7) 0.0786(15) Uani 1 1 d .
C18 C 0.5659(4) 0.39078(13) 0.4753(7) 0.0729(13) Uani 1 1 d .
H18 H 0.5799 0.3687 0.4202 0.088 Uiso 1 1 calc R
C14 C 0.6268(4) 0.44878(14) 0.6241(7) 0.0758(14) Uani 1 1 d .
H14 H 0.6825 0.4660 0.6701 0.091 Uiso 1 1 calc R
C11 C 0.9871(4) 0.36370(13) 0.4262(7) 0.0764(14) Uani 1 1 d .
H11A H 1.0209 0.3751 0.3421 0.092 Uiso 1 1 calc R
H11B H 0.9503 0.3405 0.3766 0.092 Uiso 1 1 calc R
C10 C 1.0748(4) 0.35371(13) 0.5863(7) 0.0698(13) Uani 1 1 d .
H10A H 1.1365 0.3423 0.5533 0.084 Uiso 1 1 calc R
H10B H 1.0999 0.3768 0.6503 0.084 Uiso 1 1 calc R
C15 C 0.5226(5) 0.45632(17) 0.6360(7) 0.0885(16) Uani 1 1 d .
H15 H 0.5076 0.4785 0.6896 0.106 Uiso 1 1 calc R
C17 C 0.4621(4) 0.39838(16) 0.4876(7) 0.0887(17) Uani 1 1 d .
H17 H 0.4056 0.3815 0.4415 0.106 Uiso 1 1 calc R
N6 N 0.7581(3) 0.41115(9) 0.5388(5) 0.0622(10) Uani 1 1 d .
H6N H 0.8008 0.4297 0.5808 0.075 Uiso 1 1 calc R
N5 N 0.9077(3) 0.38997(10) 0.4635(5) 0.0672(10) Uani 1 1 d .
H5N H 0.9270 0.4135 0.4790 0.081 Uiso 1 1 calc R
N7 N 0.3306(5) 0.4380(2) 0.5846(9) 0.120(2) Uani 1 1 d .
O4 O 0.7623(3) 0.35005(8) 0.4355(4) 0.0704(9) Uani 1 1 d .
O5 O 0.3160(5) 0.4687(2) 0.6498(8) 0.167(3) Uani 1 1 d .
O6 O 0.2604(4) 0.41486(18) 0.5356(9) 0.174(3) Uani 1 1 d .
C21 C 0.8438(4) 0.38270(12) 0.9819(5) 0.0569(11) Uani 1 1 d .
C26 C 0.5560(4) 0.44049(13) 1.0843(7) 0.0737(13) Uani 1 1 d .
H26 H 0.5563 0.4656 1.1216 0.088 Uiso 1 1 calc R
C27 C 0.6524(4) 0.42404(12) 1.0665(6) 0.0678(12) Uani 1 1 d .
H27 H 0.7169 0.4381 1.0924 0.081 Uiso 1 1 calc R
C23 C 0.5542(4) 0.36645(12) 0.9754(6) 0.0711(13) Uani 1 1 d .
H23 H 0.5532 0.3411 0.9409 0.085 Uiso 1 1 calc R
C20 C 1.0256(4) 0.36654(13) 0.9475(7) 0.0722(13) Uani 1 1 d .
H20A H 1.0682 0.3734 1.0615 0.087 Uiso 1 1 calc R
H20B H 1.0225 0.3886 0.8736 0.087 Uiso 1 1 calc R
C19 C 1.0809(4) 0.33432(14) 0.8797(6) 0.0694(13) Uani 1 1 d .
H19A H 1.1580 0.3402 0.8981 0.083 Uiso 1 1 calc R
H19B H 1.0747 0.3113 0.9437 0.083 Uiso 1 1 calc R
C24 C 0.4594(4) 0.38299(13) 0.9912(6) 0.0746(14) Uani 1 1 d .
H24 H 0.3943 0.3693 0.9640 0.090 Uiso 1 1 calc R
C25 C 0.4611(4) 0.42029(12) 1.0479(6) 0.0671(12) Uani 1 1 d .
N9 N 0.7451(3) 0.36728(9) 0.9899(5) 0.0621(10) Uani 1 1 d .
H9N H 0.7399 0.3428 0.9817 0.075 Uiso 1 1 calc R
C22 C 0.6527(4) 0.38647(11) 1.0096(5) 0.0569(11) Uani 1 1 d .
N8 N 0.9161(3) 0.35645(10) 0.9560(5) 0.0655(10) Uani 1 1 d .
H8N H 0.8965 0.3329 0.9441 0.079 Uiso 1 1 calc R
N10 N 0.3599(4) 0.43727(14) 1.0690(6) 0.0870(13) Uani 1 1 d .
O7 O 0.8653(3) 0.41661(9) 0.9968(4) 0.0787(10) Uani 1 1 d .
O9 O 0.2768(4) 0.41814(12) 1.0381(7) 0.1256(17) Uani 1 1 d .
O8 O 0.3628(4) 0.47070(12) 1.1196(6) 0.1205(15) Uani 1 1 d .
O10 O -0.0721(3) 1.03525(9) 0.1233(4) 0.0843(10) Uani 1 1 d .
C28 C -0.0749(5) 0.96524(13) 0.2357(7) 0.0910(17) Uani 1 1 d .
H28A H -0.1510 0.9638 0.2340 0.136 Uiso 1 1 calc R
H28B H -0.0342 0.9481 0.3215 0.136 Uiso 1 1 calc R
H28C H -0.0650 0.9582 0.1250 0.136 Uiso 1 1 calc R
C29 C 0.1109(4) 1.00416(17) 0.2926(7) 0.0949(17) Uani 1 1 d .
H29A H 0.1165 0.9897 0.1936 0.142 Uiso 1 1 calc R
H29B H 0.1441 0.9902 0.3950 0.142 Uiso 1 1 calc R
H29C H 0.1476 1.0282 0.2935 0.142 Uiso 1 1 calc R

loop_
_atom_site_aniso_label
_atom_site_aniso_U_11
_atom_site_aniso_U_22
_atom_site_aniso_U_33
_atom_site_aniso_U_23
_atom_site_aniso_U_13
_atom_site_aniso_U_12
S1 0.0731(8) 0.0576(7) 0.0703(9) 0.0055(5) 0.0232(6) 0.0142(5)
N1 0.057(2) 0.055(2) 0.063(2) -0.0025(16) 0.0260(17) 0.0036(16)
C3 0.076(3) 0.040(2) 0.077(3) 0.000(2) 0.039(2) 0.001(2)
C4 0.074(3) 0.051(2) 0.068(3) 0.007(2) 0.034(2) 0.008(2)
C9 0.068(3) 0.052(3) 0.093(4) 0.005(2) 0.028(3) 0.008(2)
C5 0.109(5) 0.058(3) 0.092(4) 0.015(3) 0.031(3) 0.030(3)
C1 0.077(3) 0.062(3) 0.074(3) 0.000(2) 0.026(2) 0.017(2)
C2 0.091(4) 0.049(2) 0.073(3) -0.001(2) 0.024(3) 0.008(2)
C7 0.059(3) 0.083(3) 0.088(4) 0.028(3) 0.024(3) 0.011(3)
C8 0.067(3) 0.063(3) 0.097(4) 0.008(3) 0.018(3) 0.000(2)
C6 0.082(4) 0.090(4) 0.096(4) 0.026(3) 0.022(3) 0.039(3)
N3 0.079(3) 0.0390(17) 0.082(3) 0.0035(17) 0.025(2) 0.0049(17)
N2 0.087(3) 0.0396(18) 0.087(3) -0.0056(18) 0.026(2) 0.0065(18)
N4 0.075(4) 0.126(5) 0.112(4) 0.054(4) 0.020(3) 0.006(4)
O1 0.090(2) 0.0344(14) 0.097(2) 0.0027(14) 0.0294(18) 0.0046(14)
O2 0.087(3) 0.191(5) 0.160(5) 0.067(4) 0.010(3) 0.036(3)
O3 0.089(3) 0.123(4) 0.195(6) 0.025(4) -0.013(3) -0.026(3)
C13 0.057(3) 0.050(2) 0.054(3) 0.0013(19) 0.0092(19) 0.0026(19)
C12 0.066(3) 0.043(2) 0.061(3) 0.0031(19) 0.011(2) 0.003(2)
C16 0.060(3) 0.083(4) 0.098(4) 0.032(3) 0.028(3) 0.011(3)
C18 0.066(3) 0.059(3) 0.091(4) 0.001(2) 0.014(2) -0.007(2)
C14 0.065(3) 0.069(3) 0.092(4) -0.017(3) 0.016(3) 0.003(2)
C11 0.098(4) 0.064(3) 0.083(4) 0.015(2) 0.052(3) 0.013(3)
C10 0.064(3) 0.065(3) 0.092(4) 0.006(3) 0.040(3) 0.006(2)
C15 0.085(4) 0.090(4) 0.093(4) -0.003(3) 0.027(3) 0.022(3)
C17 0.060(3) 0.083(4) 0.115(5) 0.022(3) 0.008(3) -0.008(3)
N6 0.060(2) 0.0411(17) 0.085(3) -0.0155(17) 0.0164(18) -0.0050(15)
N5 0.073(3) 0.0463(19) 0.089(3) 0.0011(18) 0.032(2) 0.0045(18)
N7 0.088(4) 0.137(5) 0.144(5) 0.057(4) 0.048(4) 0.041(4)
O4 0.084(2) 0.0432(15) 0.083(2) -0.0099(14) 0.0182(17) -0.0017(15)
O5 0.112(4) 0.205(7) 0.207(7) 0.010(5) 0.081(4) 0.058(4)
O6 0.068(3) 0.152(5) 0.311(8) 0.076(5) 0.061(4) 0.001(3)
C21 0.071(3) 0.046(2) 0.058(3) -0.0058(19) 0.026(2) -0.007(2)
C26 0.082(4) 0.055(3) 0.086(4) -0.008(2) 0.023(3) 0.003(2)
C27 0.068(3) 0.049(2) 0.090(4) -0.009(2) 0.026(2) -0.008(2)
C23 0.071(3) 0.051(2) 0.094(4) -0.011(2) 0.027(3) -0.009(2)
C20 0.069(3) 0.077(3) 0.077(3) -0.018(2) 0.031(2) -0.016(2)
C19 0.056(3) 0.079(3) 0.072(3) -0.011(2) 0.013(2) 0.003(2)
C24 0.068(3) 0.065(3) 0.095(4) -0.011(3) 0.028(3) -0.007(2)
C25 0.062(3) 0.062(3) 0.078(3) -0.001(2) 0.021(2) 0.004(2)
N9 0.069(2) 0.0413(18) 0.083(3) -0.0053(17) 0.0313(19) -0.0062(16)
C22 0.069(3) 0.043(2) 0.062(3) 0.0010(19) 0.022(2) -0.002(2)
N8 0.070(3) 0.0481(19) 0.086(3) -0.0123(18) 0.034(2) -0.0103(17)
N10 0.085(3) 0.078(3) 0.102(4) -0.005(3) 0.030(3) 0.011(3)
O7 0.087(2) 0.0518(18) 0.107(3) -0.0128(17) 0.0431(19) -0.0144(16)
O9 0.077(3) 0.097(3) 0.210(5) -0.011(3) 0.048(3) 0.001(2)
O8 0.099(3) 0.092(3) 0.171(4) -0.030(3) 0.034(3) 0.023(2)
O10 0.091(2) 0.070(2) 0.093(3) 0.0283(18) 0.0255(19) 0.0262(18)
C28 0.096(4) 0.070(3) 0.098(4) 0.014(3) 0.009(3) -0.010(3)
C29 0.070(4) 0.108(4) 0.105(5) 0.023(3) 0.018(3) 0.002(3)

loop_
_atom_type_symbol
_atom_type_description
_atom_type_scat_dispersion_real
_atom_type_scat_dispersion_imag
_atom_type_scat_source
C C 0.0033 0.0016 'International Tables Vol C Tables 4.2.6.8 and 6.1.1.4'
H H 0.0000 0.0000 'International Tables Vol C Tables 4.2.6.8 and 6.1.1.4'
N N 0.0061 0.0033 'International Tables Vol C Tables 4.2.6.8 and 6.1.1.4'
O O 0.0106 0.0060 'International Tables Vol C Tables 4.2.6.8 and 6.1.1.4'
Cl Cl 0.1484 0.1585 'International Tables Vol C Tables 4.2.6.8 and 6.1.1.4'
S S 0.1246 0.1234 'International Tables Vol C Tables 4.2.6.8 and 6.1.1.4'

loop_
_geom_angle_atom_site_label_1
_geom_angle_atom_site_label_2
_geom_angle_atom_site_label_3
_geom_angle
O10 S1 C29 105.8(2)
O10 S1 C28 105.9(2)
C29 S1 C28 97.7(3)
C10 N1 C1 110.9(3)
C10 N1 C19 112.6(4)
C1 N1 C19 111.9(3)
O1 C3 N2 123.6(4)
O1 C3 N3 123.9(4)
N2 C3 N3 112.5(4)
C9 C4 N3 124.0(4)
C9 C4 C5 117.6(5)
N3 C4 C5 118.4(4)
C8 C9 C4 120.3(4)
C6 C5 C4 121.6(5)
N1 C1 C2 112.0(4)
N2 C2 C1 109.2(4)
C8 C7 C6 121.3(5)
C8 C7 N4 119.7(5)
C6 C7 N4 119.0(5)
C7 C8 C9 120.5(5)
C5 C6 C7 118.7(5)
C3 N3 C4 127.6(4)
C3 N2 C2 123.9(4)
O3 N4 O2 123.4(7)
O3 N4 C7 118.2(5)
O2 N4 C7 118.4(7)
N6 C13 C18 125.4(4)
N6 C13 C14 116.2(4)
C18 C13 C14 118.5(4)
O4 C12 N5 124.7(4)
O4 C12 N6 123.3(4)
N5 C12 N6 111.9(4)
C15 C16 C17 121.2(5)
C15 C16 N7 120.6(6)
C17 C16 N7 118.2(6)
C17 C18 C13 120.4(5)
C15 C14 C13 120.9(5)
N5 C11 C10 111.7(4)
N1 C10 C11 111.4(4)
C16 C15 C14 119.4(5)
C18 C17 C16 119.5(5)
C12 N6 C13 129.7(3)
C12 N5 C11 126.1(4)
O6 N7 O5 123.8(7)
O6 N7 C16 120.9(7)
O5 N7 C16 115.3(7)
O7 C21 N8 122.5(4)
O7 C21 N9 124.1(4)
N8 C21 N9 113.3(4)
C25 C26 C27 120.8(4)
C26 C27 C22 120.0(4)
C24 C23 C22 121.9(4)
N8 C20 C19 111.8(4)
N1 C19 C20 112.6(4)
C23 C24 C25 119.3(4)
C26 C25 C24 120.2(4)
C26 C25 N10 121.0(4)
C24 C25 N10 118.8(4)
C21 N9 C22 127.8(3)
N9 C22 C27 124.4(4)
N9 C22 C23 117.9(4)
C27 C22 C23 117.7(4)
C21 N8 C20 122.2(4)
O9 N10 O8 122.8(5)
O9 N10 C25 119.2(5)
O8 N10 C25 118.0(5)

loop_
_geom_bond_atom_site_label_1
_geom_bond_atom_site_label_2
_geom_bond_distance
S1 O10 1.508(3)
S1 C29 1.759(5)
S1 C28 1.764(5)
N1 C10 1.455(5)
N1 C1 1.469(5)
N1 C19 1.471(5)
C3 O1 1.224(4)
C3 N2 1.340(5)
C3 N3 1.379(6)
C4 C9 1.386(6)
C4 N3 1.389(6)
C4 C5 1.405(6)
C9 C8 1.363(7)
C5 C6 1.362(8)
C1 C2 1.508(7)
C2 N2 1.448(6)
C7 C8 1.361(7)
C7 C6 1.363(7)
C7 N4 1.472(8)
N4 O3 1.201(7)
N4 O2 1.214(7)
C13 N6 1.380(5)
C13 C18 1.388(6)
C13 C14 1.389(6)
C12 O4 1.233(5)
C12 N5 1.334(5)
C12 N6 1.380(5)
C16 C15 1.353(8)
C16 C17 1.380(8)
C16 N7 1.460(7)
C18 C17 1.365(7)
C14 C15 1.369(7)
C11 N5 1.447(6)
C11 C10 1.515(7)
N7 O6 1.194(8)
N7 O5 1.229(8)
C21 O7 1.218(5)
C21 N8 1.349(5)
C21 N9 1.375(5)
C26 C25 1.360(6)
C26 C27 1.386(7)
C27 C22 1.394(6)
C23 C24 1.365(7)
C23 C22 1.395(6)
C20 N8 1.446(6)
C20 C19 1.499(6)
C24 C25 1.382(6)
C25 N10 1.458(6)
N9 C22 1.390(5)
N10 O9 1.217(6)
N10 O8 1.237(6)
